data_7236559
loop_
_publ_author_name
'Gong, Le Le'
'Yao, Wan Ting'
'Liu, Zhi Qiang'
'Zheng, An Min'
'Li, Jian Qiang'
'Feng, Xue Feng'
'Ma, Lu Fang'
'Yan, Chang Sheng'
'Luo, Ming Biao'
'Luo, Feng'

_publ_section_title
;
 Photoswitching storage of guest molecules in metal--organic framework for
 photoswitchable catalysis: exceptional product, ultrahigh photocontrol,
 and photomodulated size selectivity
;
_journal_issue 17
_journal_name_full 'Journal of Materials Chemistry A'
_journal_page_first 7961
_journal_paper_doi 10.1039/C7TA01388D
_journal_volume 5
_journal_year 2017
_chemical_formula_sum 'C12 H10 F N O2'
_chemical_formula_weight 219.21
_space_group_IT_number 14
_space_group_name_Hall '-P 2ybc'
_space_group_name_H-M_alt 'P 1 21/c 1'
_symmetry_cell_setting monoclinic
_symmetry_space_group_name_H-M 'P 1 21/c 1'
_atom_sites_solution_hydrogens geom
_atom_sites_solution_primary direct
_atom_sites_solution_secondary difmap
_audit_creation_method SHELXL-97
_audit_update_record
;
2016-10-18 deposited with the CCDC.
2017-03-25 downloaded from the CCDC.
;
_cell_angle_alpha 90.00
_cell_angle_beta 95.958(9)
_cell_angle_gamma 90.00
_cell_formula_units_Z 4
_cell_length_a 6.8919(8)
_cell_length_b 17.956(3)
_cell_length_c 9.5863(12)
_cell_measurement_reflns_used 2409
_cell_measurement_temperature 296(2)
_cell_measurement_theta_max 21.58
_cell_measurement_theta_min 2.42
_cell_volume 1179.9(3)
_computing_cell_refinement 'Bruker SMART'
_computing_data_collection 'Bruker SMART'
_computing_data_reduction 'Bruker SAINT'
_computing_molecular_graphics 'Bruker SHELXTL'
_computing_publication_material 'Bruker SHELXTL'
_computing_structure_refinement 'SHELXL-97 (Sheldrick, 1997)'
_computing_structure_solution 'SHELXS-97 (Sheldrick, 1990)'
_diffrn_ambient_temperature 296(2)
_diffrn_measured_fraction_theta_full 0.998
_diffrn_measured_fraction_theta_max 0.998
_diffrn_measurement_device_type 'CCD area detector'
_diffrn_measurement_method 'phi and omega scans'
_diffrn_radiation_monochromator graphite
_diffrn_radiation_source 'fine-focus sealed tube'
_diffrn_radiation_type MoK\a
_diffrn_radiation_wavelength 0.71073
_diffrn_reflns_av_R_equivalents 0.0222
_diffrn_reflns_av_sigmaI/netI 0.0208
_diffrn_reflns_limit_h_max 6
_diffrn_reflns_limit_h_min -8
_diffrn_reflns_limit_k_max 21
_diffrn_reflns_limit_k_min -17
_diffrn_reflns_limit_l_max 11
_diffrn_reflns_limit_l_min -11
_diffrn_reflns_number 8367
_diffrn_reflns_theta_full 24.99
_diffrn_reflns_theta_max 24.99
_diffrn_reflns_theta_min 2.27
_exptl_absorpt_coefficient_mu 0.095
_exptl_absorpt_correction_T_max 0.9831
_exptl_absorpt_correction_T_min 0.9812
_exptl_absorpt_correction_type multi-scan
_exptl_crystal_colour Yellow
_exptl_crystal_density_diffrn 1.234
_exptl_crystal_density_method 'not measured'
_exptl_crystal_description Block
_exptl_crystal_F_000 456
_exptl_crystal_size_max 0.20
_exptl_crystal_size_mid 0.20
_exptl_crystal_size_min 0.18
_refine_diff_density_max 0.295
_refine_diff_density_min -0.435
_refine_diff_density_rms 0.052
_refine_ls_extinction_method none
_refine_ls_goodness_of_fit_ref 1.089
_refine_ls_hydrogen_treatment refU
_refine_ls_matrix_type full
_refine_ls_number_parameters 150
_refine_ls_number_reflns 2072
_refine_ls_number_restraints 0
_refine_ls_restrained_S_all 1.089
_refine_ls_R_factor_all 0.1229
_refine_ls_R_factor_gt 0.0906
_refine_ls_shift/su_max 0.000
_refine_ls_shift/su_mean 0.000
_refine_ls_structure_factor_coef Fsqd
_refine_ls_weighting_details 'calc w=1/[\s^2^(Fo^2^)+(0.1657P)^2^+0.7143P] where P=(Fo^2^+2Fc^2^)/3'
_refine_ls_weighting_scheme calc
_refine_ls_wR_factor_gt 0.2792
_refine_ls_wR_factor_ref 0.3180
_reflns_number_gt 1318
_reflns_number_total 2072
_reflns_threshold_expression >2sigma(I)
_cod_data_source_file c7ta01388d2.cif
_cod_data_source_block 9
_cod_depositor_comments
;
The following automatic conversions were performed:

data item '_exptl_absorpt_correction_type' value 'Multi-scan' was
changed to 'multi-scan' in accordance with the
/home/saulius/struct/COD-crude-data/automatic-downloads/DataCite-retrospective/RSC/depositions/lib/dictionaries/cif_core.dic
dictionary named 'cif_core.dic' version 2.4.2 last updated on
2011-04-26.

data item '_refine_ls_hydrogen_treatment' value 'refu' was changed to
'refU' in accordance with the
/home/saulius/struct/COD-crude-data/automatic-downloads/DataCite-retrospective/RSC/depositions/lib/dictionaries/cif_core.dic
dictionary named 'cif_core.dic' version 2.4.2 last updated on
2011-04-26.

data item '_symmetry_cell_setting' value 'Monoclinic' was changed to
'monoclinic' in accordance with the
/home/saulius/struct/COD-crude-data/automatic-downloads/DataCite-retrospective/RSC/depositions/lib/dictionaries/cif_core.dic
dictionary named 'cif_core.dic' version 2.4.2 last updated on
2011-04-26.

Automatic conversion script
Id: cif_fix_values 6909 2019-04-08 15:41:33Z antanas 
;
_cod_original_sg_symbol_H-M P2(1)/c
_cod_database_code 7236559

loop_
_symmetry_equiv_pos_as_xyz
'x, y, z'
'-x, y+1/2, -z+1/2'
'-x, -y, -z'
'x, -y-1/2, z-1/2'

loop_
_atom_site_label
_atom_site_type_symbol
_atom_site_fract_x
_atom_site_fract_y
_atom_site_fract_z
_atom_site_U_iso_or_equiv
_atom_site_adp_type
_atom_site_occupancy
_atom_site_symmetry_multiplicity
_atom_site_calc_flag
_atom_site_refinement_flags
C1 C 0.3814(6) 0.5749(2) 0.2146(5) 0.0830(13) Uani 1 1 d .
H1 H 0.3447 0.6219 0.1807 0.100 Uiso 1 1 calc R
C2 C 0.5417(6) 0.5416(2) 0.1691(5) 0.0798(12) Uani 1 1 d .
H2 H 0.6123 0.5668 0.1062 0.096 Uiso 1 1 calc R
C3 C 0.2734(6) 0.5411(2) 0.3085(4) 0.0753(11) Uani 1 1 d .
C4 C 0.3312(7) 0.4710(3) 0.3543(5) 0.0930(15) Uani 1 1 d .
H4 H 0.2602 0.4464 0.4177 0.112 Uiso 1 1 calc R
C5 C 0.4919(6) 0.4363(2) 0.3085(5) 0.0857(13) Uani 1 1 d .
H5 H 0.5268 0.3889 0.3413 0.103 Uiso 1 1 calc R
C6 C 0.6015(5) 0.4711(2) 0.2144(4) 0.0676(10) Uani 1 1 d .
C7 C 0.7700(6) 0.4397(2) 0.1570(5) 0.0728(11) Uani 1 1 d .
C8 C 0.8642(5) 0.3746(2) 0.1772(4) 0.0702(11) Uani 1 1 d .
C9 C 0.8165(6) 0.3188(2) 0.2737(5) 0.0775(12) Uani 1 1 d .
C10 C 1.0320(6) 0.3603(2) 0.0956(5) 0.0825(13) Uani 1 1 d .
C11 C 1.2825(9) 0.2769(4) 0.0512(9) 0.145(3) Uani 1 1 d .
H11A H 1.2405 0.2802 -0.0483 0.174 Uiso 1 1 calc R
H11B H 1.3881 0.3122 0.0725 0.174 Uiso 1 1 calc R
C12 C 1.3451(13) 0.2109(4) 0.0805(12) 0.197(5) Uani 1 1 d .
H12A H 1.2363 0.1783 0.0884 0.296 Uiso 1 1 calc R
H12B H 1.4272 0.2115 0.1677 0.296 Uiso 1 1 calc R
H12C H 1.4184 0.1934 0.0072 0.296 Uiso 1 1 calc R
F1 F 0.0956(8) 0.5789(3) 0.3598(6) 0.196(2) Uani 1 1 d .
H1M H 0.809(6) 0.469(2) 0.092(4) 0.077(12) Uiso 1 1 d .
N1 N 0.7775(6) 0.2735(2) 0.3502(5) 0.1033(14) Uani 1 1 d .
O1 O 1.0813(5) 0.40045(19) 0.0066(4) 0.1118(13) Uani 1 1 d .
O2 O 1.1193(5) 0.29694(18) 0.1308(4) 0.1021(12) Uani 1 1 d .

loop_
_atom_site_aniso_label
_atom_site_aniso_U_11
_atom_site_aniso_U_22
_atom_site_aniso_U_33
_atom_site_aniso_U_23
_atom_site_aniso_U_13
_atom_site_aniso_U_12
C1 0.078(3) 0.068(2) 0.107(3) 0.001(2) 0.027(2) 0.011(2)
C2 0.073(3) 0.072(2) 0.100(3) 0.010(2) 0.035(2) 0.004(2)
C3 0.062(2) 0.078(3) 0.089(3) -0.009(2) 0.022(2) 0.006(2)
C4 0.084(3) 0.094(3) 0.111(3) 0.016(3) 0.053(3) 0.008(2)
C5 0.081(3) 0.076(3) 0.107(3) 0.013(2) 0.044(2) 0.013(2)
C6 0.058(2) 0.067(2) 0.081(2) -0.0001(18) 0.0226(17) -0.0008(17)
C7 0.066(2) 0.071(2) 0.085(3) 0.001(2) 0.0292(19) -0.0005(19)
C8 0.057(2) 0.067(2) 0.091(3) -0.0026(19) 0.0291(19) -0.0008(17)
C9 0.066(2) 0.068(2) 0.103(3) -0.005(2) 0.031(2) 0.0089(19)
C10 0.068(3) 0.075(3) 0.110(3) -0.001(2) 0.037(2) 0.007(2)
C11 0.123(5) 0.105(4) 0.225(8) 0.026(4) 0.111(5) 0.039(4)
C12 0.160(7) 0.135(6) 0.322(13) -0.040(7) 0.148(8) 0.015(5)
F1 0.159(4) 0.214(5) 0.224(5) -0.025(4) 0.058(3) 0.040(3)
N1 0.105(3) 0.084(3) 0.128(3) 0.015(2) 0.047(3) 0.013(2)
O1 0.097(2) 0.105(2) 0.146(3) 0.021(2) 0.073(2) 0.0168(18)
O2 0.087(2) 0.088(2) 0.141(3) 0.0031(19) 0.0548(19) 0.0208(17)

loop_
_atom_type_symbol
_atom_type_description
_atom_type_scat_dispersion_real
_atom_type_scat_dispersion_imag
_atom_type_scat_source
C C 0.0033 0.0016 'International Tables Vol C Tables 4.2.6.8 and 6.1.1.4'
H H 0.0000 0.0000 'International Tables Vol C Tables 4.2.6.8 and 6.1.1.4'
N N 0.0061 0.0033 'International Tables Vol C Tables 4.2.6.8 and 6.1.1.4'
O O 0.0106 0.0060 'International Tables Vol C Tables 4.2.6.8 and 6.1.1.4'
F F 0.0171 0.0103 'International Tables Vol C Tables 4.2.6.8 and 6.1.1.4'

loop_
_geom_angle_atom_site_label_1
_geom_angle_atom_site_label_2
_geom_angle_atom_site_label_3
_geom_angle
C2 C1 C3 121.9(4)
C1 C2 C6 121.6(4)
C1 C3 C4 117.1(4)
C1 C3 F1 121.6(4)
C4 C3 F1 121.3(4)
C5 C4 C3 121.7(4)
C4 C5 C6 120.9(4)
C2 C6 C5 116.8(3)
C2 C6 C7 117.4(3)
C5 C6 C7 125.8(4)
C8 C7 C6 132.8(4)
C7 C8 C9 124.5(3)
C7 C8 C10 117.9(4)
C9 C8 C10 117.7(3)
N1 C9 C8 179.4(5)
O1 C10 O2 123.4(4)
O1 C10 C8 124.5(4)
O2 C10 C8 112.1(4)
C12 C11 O2 111.8(6)
C10 O2 C11 115.7(4)

loop_
_geom_bond_atom_site_label_1
_geom_bond_atom_site_label_2
_geom_bond_distance
C1 C2 1.367(5)
C1 C3 1.369(6)
C2 C6 1.387(5)
C3 C4 1.379(6)
C3 F1 1.526(6)
C4 C5 1.382(5)
C5 C6 1.385(5)
C6 C7 1.450(5)
C7 C8 1.341(5)
C8 C9 1.426(6)
C8 C10 1.484(5)
C9 N1 1.146(5)
C10 O1 1.193(5)
C10 O2 1.314(5)
C11 C12 1.283(9)
C11 O2 1.468(5)

loop_
_geom_torsion_atom_site_label_1
_geom_torsion_atom_site_label_2
_geom_torsion_atom_site_label_3
_geom_torsion_atom_site_label_4
_geom_torsion
C3 C1 C2 C6 1.0(7)
C2 C1 C3 C4 -1.0(7)
C2 C1 C3 F1 179.5(4)
C1 C3 C4 C5 0.5(7)
F1 C3 C4 C5 180.0(4)
C3 C4 C5 C6 0.1(8)
C1 C2 C6 C5 -0.4(7)
C1 C2 C6 C7 178.3(4)
C4 C5 C6 C2 -0.1(7)
C4 C5 C6 C7 -178.7(4)
C2 C6 C7 C8 -179.9(4)
C5 C6 C7 C8 -1.3(8)
C6 C7 C8 C9 -3.0(8)
C6 C7 C8 C10 178.3(4)
C7 C8 C9 N1 107(43)
C10 C8 C9 N1 -75(43)
C7 C8 C10 O1 -5.1(7)
C9 C8 C10 O1 176.1(5)
C7 C8 C10 O2 176.1(4)
C9 C8 C10 O2 -2.8(6)
O1 C10 O2 C11 -1.2(8)
C8 C10 O2 C11 177.7(5)
C12 C11 O2 C10 -172.5(8)
